data_7000186
loop_
_publ_author_name
'Spirk, Stefan'
'Nieger, Martin'
'Belaj, Ferdinand'
'Pietschnig, Rudolf'

_publ_section_title
;
 Formation and hydrogen bonding of a novel POSS-trisilanol
;
_journal_issue 1
_journal_name_full 'Dalton Transactions'
_journal_page_first 163
_journal_page_last 167
_journal_paper_doi 10.1039/b812974f
_journal_year 2009
_chemical_formula_moiety 'C24 H54 O9 Si6'
_chemical_formula_sum 'C24 H54 O9 Si6'
_chemical_formula_weight 655.21
_chemical_name_common Hexa-ter.butyl-tetracyclo(5.5.1.1(3,11).1(5,9))hexasiloxane
_chemical_name_systematic
;
Hexa-ter.butyl-tetracyclo[5.5.1.1(3,11).1(5,9)]hexasiloxane
;
_space_group_IT_number 14
_symmetry_cell_setting monoclinic
_symmetry_space_group_name_Hall '-P 2yn'
_symmetry_space_group_name_H-M 'P 1 21/n 1'
_atom_sites_solution_hydrogens geom
_atom_sites_solution_primary direct
_atom_sites_solution_secondary difmap
_audit_creation_method SHELXL-97
_cell_angle_alpha 90.00
_cell_angle_beta 107.37(2)
_cell_angle_gamma 90.00
_cell_formula_units_Z 4
_cell_length_a 11.935(2)
_cell_length_b 18.912(4)
_cell_length_c 16.722(3)
_cell_measurement_reflns_used 37
_cell_measurement_temperature 123(2)
_cell_measurement_theta_max 25
_cell_measurement_theta_min 1
_cell_volume 3602.3(12)
_computing_cell_refinement 'DIRAX, EVALCCD'
_computing_data_collection Collect
_computing_data_reduction EVALCCD
_computing_molecular_graphics XP
_computing_publication_material 'SHELXL-97 (Sheldrick, 1997)'
_computing_structure_refinement 'SHELXL-97 (Sheldrick, 1997)'
_computing_structure_solution 'SHELXS-97 (Sheldrick, 1990)'
_diffrn_ambient_temperature 123(2)
_diffrn_measured_fraction_theta_full 0.989
_diffrn_measured_fraction_theta_max 0.989
_diffrn_measurement_device_type 'Bruker-Nonius KappaCCD'
_diffrn_measurement_method 'rotation in phi ane omage, 1 deg.'
_diffrn_radiation_monochromator graphite
_diffrn_radiation_source 'fine-focus sealed tube'
_diffrn_radiation_type MoK\a
_diffrn_radiation_wavelength 0.71073
_diffrn_reflns_av_R_equivalents 0.0566
_diffrn_reflns_av_sigmaI/netI 0.0481
_diffrn_reflns_limit_h_max 14
_diffrn_reflns_limit_h_min -14
_diffrn_reflns_limit_k_max 18
_diffrn_reflns_limit_k_min -22
_diffrn_reflns_limit_l_max 19
_diffrn_reflns_limit_l_min -19
_diffrn_reflns_number 32311
_diffrn_reflns_theta_full 25.03
_diffrn_reflns_theta_max 25.03
_diffrn_reflns_theta_min 5.00
_exptl_absorpt_coefficient_mu 0.273
_exptl_absorpt_correction_type none
_exptl_crystal_colour colourless
_exptl_crystal_density_diffrn 1.208
_exptl_crystal_density_meas ?
_exptl_crystal_density_method 'not measured'
_exptl_crystal_description plates
_exptl_crystal_F_000 1416
_exptl_crystal_size_max 0.50
_exptl_crystal_size_mid 0.40
_exptl_crystal_size_min 0.10
_refine_diff_density_max 0.438
_refine_diff_density_min -0.317
_refine_diff_density_rms 0.066
_refine_ls_extinction_method none
_refine_ls_goodness_of_fit_ref 1.070
_refine_ls_hydrogen_treatment riding
_refine_ls_matrix_type full
_refine_ls_number_parameters 352
_refine_ls_number_reflns 6295
_refine_ls_number_restraints 0
_refine_ls_restrained_S_all 1.070
_refine_ls_R_factor_all 0.0748
_refine_ls_R_factor_gt 0.0482
_refine_ls_shift/su_max 0.000
_refine_ls_shift/su_mean 0.000
_refine_ls_structure_factor_coef Fsqd
_refine_ls_weighting_details 'calc w=1/[\s^2^(Fo^2^)+(0.0377P)^2^+5.3259P] where P=(Fo^2^+2Fc^2^)/3'
_refine_ls_weighting_scheme calc
_refine_ls_wR_factor_gt 0.1029
_refine_ls_wR_factor_ref 0.1134
_reflns_number_gt 4618
_reflns_number_total 6295
_reflns_threshold_expression >2sigma(I)
_cod_data_source_file b812974f.txt
_cod_data_source_block rp007_hy
_cod_depositor_comments
;
The following automatic conversions were performed:

'_exptl_crystal_density_meas' value 'none' was changed to '?' - the
value is perceived as not measured.

Automatic conversion script
Id: cif_fix_values 3008 2015-01-20 13:52:24Z robertas 
;
_cod_original_sg_symbol_H-M 'P 21/n'
_cod_database_code 7000186

loop_
_symmetry_equiv_pos_as_xyz
'x, y, z'
'-x+1/2, y+1/2, -z+1/2'
'-x, -y, -z'
'x-1/2, -y-1/2, z-1/2'

loop_
_atom_site_label
_atom_site_type_symbol
_atom_site_fract_x
_atom_site_fract_y
_atom_site_fract_z
_atom_site_U_iso_or_equiv
_atom_site_adp_type
_atom_site_occupancy
_atom_site_symmetry_multiplicity
_atom_site_calc_flag
_atom_site_refinement_flags
_atom_site_disorder_assembly
_atom_site_disorder_group
Si1 Si 0.76194(7) 0.19917(4) 0.51939(5) 0.01330(19) Uani 1 1 d . . .
Si2 Si 0.71860(7) 0.34213(4) 0.44283(5) 0.01434(19) Uani 1 1 d . . .
Si3 Si 0.82707(7) 0.32762(4) 0.62631(5) 0.01385(19) Uani 1 1 d . . .
Si4 Si 0.52034(7) 0.19988(4) 0.54332(5) 0.01273(18) Uani 1 1 d . . .
Si5 Si 0.47419(7) 0.34290(4) 0.46796(5) 0.01372(19) Uani 1 1 d . . .
Si6 Si 0.58570(7) 0.32759(4) 0.65120(5) 0.01414(19) Uani 1 1 d . . .
O1 O 0.73678(17) 0.25607(9) 0.44218(12) 0.0157(4) Uani 1 1 d . . .
O2 O 0.79353(17) 0.36900(10) 0.53644(12) 0.0165(4) Uani 1 1 d . . .
O3 O 0.82666(17) 0.24322(9) 0.60496(12) 0.0151(4) Uani 1 1 d . . .
O4 O 0.45727(17) 0.25699(9) 0.47016(12) 0.0150(4) Uani 1 1 d . . .
O5 O 0.51336(17) 0.36936(10) 0.56571(12) 0.0161(4) Uani 1 1 d . . .
O6 O 0.56081(17) 0.24332(9) 0.63162(12) 0.0150(4) Uani 1 1 d . . .
O7 O 0.63696(17) 0.16861(9) 0.52463(12) 0.0163(4) Uani 1 1 d . . .
O8 O 0.58030(17) 0.35938(10) 0.42815(12) 0.0164(4) Uani 1 1 d . . .
O9 O 0.72513(17) 0.34284(10) 0.67063(13) 0.0171(4) Uani 1 1 d . . .
C11 C 0.8553(3) 0.12454(15) 0.50543(19) 0.0173(6) Uani 1 1 d . . .
C12 C 0.9722(3) 0.15322(18) 0.4989(2) 0.0314(8) Uani 1 1 d . . .
H12A H 1.0122 0.1794 0.5500 0.047 Uiso 1 1 calc R . .
H12B H 0.9575 0.1849 0.4505 0.047 Uiso 1 1 calc R . .
H12C H 1.0217 0.1138 0.4920 0.047 Uiso 1 1 calc R . .
C13 C 0.7922(3) 0.08321(17) 0.4252(2) 0.0271(8) Uani 1 1 d . . .
H13A H 0.7175 0.0648 0.4297 0.041 Uiso 1 1 calc R . .
H13B H 0.8417 0.0438 0.4183 0.041 Uiso 1 1 calc R . .
H13C H 0.7771 0.1148 0.3767 0.041 Uiso 1 1 calc R . .
C14 C 0.8786(3) 0.07487(17) 0.5812(2) 0.0289(8) Uani 1 1 d . . .
H14A H 0.9193 0.1009 0.6323 0.043 Uiso 1 1 calc R . .
H14B H 0.9275 0.0352 0.5739 0.043 Uiso 1 1 calc R . .
H14C H 0.8038 0.0568 0.5858 0.043 Uiso 1 1 calc R . .
C21 C 0.7690(3) 0.38673(15) 0.3610(2) 0.0208(7) Uani 1 1 d . . .
C22 C 0.7576(4) 0.46684(18) 0.3688(3) 0.0451(11) Uani 1 1 d . . .
H22A H 0.6753 0.4790 0.3615 0.068 Uiso 1 1 calc R . .
H22B H 0.7842 0.4905 0.3257 0.068 Uiso 1 1 calc R . .
H22C H 0.8059 0.4823 0.4244 0.068 Uiso 1 1 calc R . .
C23 C 0.6936(4) 0.3628(2) 0.2743(2) 0.0483(11) Uani 1 1 d . . .
H23A H 0.6111 0.3742 0.2673 0.072 Uiso 1 1 calc R . .
H23B H 0.7020 0.3117 0.2687 0.072 Uiso 1 1 calc R . .
H23C H 0.7194 0.3873 0.2312 0.072 Uiso 1 1 calc R . .
C24 C 0.8971(3) 0.3685(2) 0.3720(3) 0.0396(9) Uani 1 1 d . . .
H24A H 0.9455 0.3837 0.4276 0.059 Uiso 1 1 calc R . .
H24B H 0.9232 0.3928 0.3289 0.059 Uiso 1 1 calc R . .
H24C H 0.9050 0.3173 0.3664 0.059 Uiso 1 1 calc R . .
C31 C 0.9717(3) 0.35515(15) 0.6973(2) 0.0205(7) Uani 1 1 d . . .
C32 C 0.9692(3) 0.43508(17) 0.7160(2) 0.0342(9) Uani 1 1 d . . .
H32A H 0.9068 0.4448 0.7415 0.051 Uiso 1 1 calc R . .
H32B H 0.9544 0.4618 0.6636 0.051 Uiso 1 1 calc R . .
H32C H 1.0450 0.4493 0.7547 0.051 Uiso 1 1 calc R . .
C33 C 0.9959(3) 0.31332(19) 0.7791(2) 0.0334(8) Uani 1 1 d . . .
H33A H 0.9973 0.2626 0.7672 0.050 Uiso 1 1 calc R . .
H33B H 0.9339 0.3229 0.8051 0.050 Uiso 1 1 calc R . .
H33C H 1.0719 0.3276 0.8175 0.050 Uiso 1 1 calc R . .
C34 C 1.0681(3) 0.34017(19) 0.6566(2) 0.0328(8) Uani 1 1 d . . .
H34A H 1.0697 0.2895 0.6447 0.049 Uiso 1 1 calc R . .
H34B H 1.1442 0.3546 0.6947 0.049 Uiso 1 1 calc R . .
H34C H 1.0523 0.3669 0.6041 0.049 Uiso 1 1 calc R . .
C41 C 0.4201(3) 0.12640(15) 0.54903(19) 0.0185(7) Uani 1 1 d . . .
C42 C 0.3925(3) 0.08271(17) 0.4679(2) 0.0285(8) Uani 1 1 d . . .
H42A H 0.4657 0.0642 0.4609 0.043 Uiso 1 1 calc R . .
H42B H 0.3535 0.1128 0.4199 0.043 Uiso 1 1 calc R . .
H42C H 0.3407 0.0433 0.4710 0.043 Uiso 1 1 calc R . .
C43 C 0.3064(3) 0.15572(18) 0.5604(2) 0.0313(8) Uani 1 1 d . . .
H43A H 0.2671 0.1856 0.5123 0.047 Uiso 1 1 calc R . .
H43B H 0.3247 0.1839 0.6119 0.047 Uiso 1 1 calc R . .
H43C H 0.2547 0.1165 0.5642 0.047 Uiso 1 1 calc R . .
C44 C 0.4817(3) 0.07940(16) 0.6243(2) 0.0285(8) Uani 1 1 d . . .
H44A H 0.5546 0.0606 0.6171 0.043 Uiso 1 1 calc R . .
H44B H 0.4299 0.0401 0.6281 0.043 Uiso 1 1 calc R . .
H44C H 0.4999 0.1075 0.6759 0.043 Uiso 1 1 calc R . .
C51 C 0.3373(3) 0.38791(15) 0.4066(2) 0.0209(7) Uani 1 1 d . . .
C52 C 0.3563(3) 0.46842(16) 0.4163(2) 0.0340(9) Uani 1 1 d . . .
H52A H 0.4213 0.4822 0.3950 0.051 Uiso 1 1 calc R . .
H52B H 0.3753 0.4813 0.4756 0.051 Uiso 1 1 calc R . .
H52C H 0.2846 0.4930 0.3844 0.051 Uiso 1 1 calc R . .
C53 C 0.2359(3) 0.36643(18) 0.4400(2) 0.0307(8) Uani 1 1 d . . .
H53A H 0.2549 0.3794 0.4993 0.046 Uiso 1 1 calc R . .
H53B H 0.2237 0.3152 0.4340 0.046 Uiso 1 1 calc R . .
H53C H 0.1641 0.3909 0.4081 0.046 Uiso 1 1 calc R . .
C54 C 0.3089(3) 0.36777(19) 0.3138(2) 0.0307(8) Uani 1 1 d . . .
H54A H 0.3743 0.3816 0.2930 0.046 Uiso 1 1 calc R . .
H54B H 0.2373 0.3923 0.2815 0.046 Uiso 1 1 calc R . .
H54C H 0.2969 0.3166 0.3076 0.046 Uiso 1 1 calc R . .
C61 C 0.5388(3) 0.35241(16) 0.7433(2) 0.0218(7) Uani 1 1 d . . .
C62 C 0.5706(4) 0.42960(18) 0.7685(2) 0.0389(9) Uani 1 1 d . . .
H62A H 0.6556 0.4361 0.7808 0.058 Uiso 1 1 calc R . .
H62B H 0.5472 0.4410 0.8184 0.058 Uiso 1 1 calc R . .
H62C H 0.5295 0.4609 0.7224 0.058 Uiso 1 1 calc R . .
C63 C 0.6042(3) 0.30333(19) 0.8159(2) 0.0322(8) Uani 1 1 d . . .
H63A H 0.6890 0.3099 0.8278 0.048 Uiso 1 1 calc R . .
H63B H 0.5839 0.2540 0.8000 0.048 Uiso 1 1 calc R . .
H63C H 0.5812 0.3148 0.8659 0.048 Uiso 1 1 calc R . .
C64 C 0.4062(3) 0.34214(19) 0.7241(2) 0.0326(8) Uani 1 1 d . . .
H64A H 0.3858 0.2929 0.7077 0.049 Uiso 1 1 calc R . .
H64B H 0.3649 0.3736 0.6782 0.049 Uiso 1 1 calc R . .
H64C H 0.3828 0.3533 0.7741 0.049 Uiso 1 1 calc R . .

loop_
_atom_site_aniso_label
_atom_site_aniso_U_11
_atom_site_aniso_U_22
_atom_site_aniso_U_33
_atom_site_aniso_U_23
_atom_site_aniso_U_13
_atom_site_aniso_U_12
Si1 0.0140(4) 0.0127(4) 0.0124(4) 0.0003(3) 0.0028(3) 0.0008(3)
Si2 0.0151(4) 0.0144(4) 0.0127(4) 0.0015(3) 0.0031(3) -0.0009(3)
Si3 0.0127(4) 0.0143(4) 0.0126(4) -0.0012(3) 0.0008(3) -0.0015(3)
Si4 0.0136(4) 0.0119(4) 0.0116(4) 0.0001(3) 0.0021(3) -0.0014(3)
Si5 0.0129(4) 0.0130(4) 0.0134(4) 0.0012(3) 0.0009(3) 0.0007(3)
Si6 0.0145(4) 0.0155(4) 0.0118(4) -0.0026(3) 0.0030(3) -0.0003(3)
O1 0.0206(11) 0.0136(10) 0.0118(11) 0.0007(8) 0.0033(9) -0.0002(8)
O2 0.0181(11) 0.0152(10) 0.0147(11) 0.0009(8) 0.0025(9) -0.0010(8)
O3 0.0195(11) 0.0113(10) 0.0129(11) 0.0005(8) 0.0024(9) 0.0005(8)
O4 0.0176(11) 0.0126(10) 0.0129(11) -0.0001(8) 0.0018(9) -0.0008(8)
O5 0.0180(11) 0.0149(10) 0.0141(11) -0.0013(8) 0.0027(9) 0.0006(8)
O6 0.0167(11) 0.0155(10) 0.0119(11) -0.0011(8) 0.0028(9) -0.0018(8)
O7 0.0185(11) 0.0122(10) 0.0174(11) -0.0012(8) 0.0039(9) -0.0009(8)
O8 0.0168(11) 0.0170(10) 0.0134(11) 0.0045(8) 0.0014(9) 0.0013(8)
O9 0.0163(11) 0.0183(11) 0.0144(11) -0.0034(8) 0.0012(9) -0.0027(8)
C11 0.0188(16) 0.0171(15) 0.0163(16) 0.0003(12) 0.0056(13) 0.0053(12)
C12 0.0246(19) 0.034(2) 0.040(2) -0.0018(16) 0.0159(17) 0.0058(14)
C13 0.0309(19) 0.0263(18) 0.0234(19) -0.0062(14) 0.0069(16) 0.0078(14)
C14 0.037(2) 0.0249(18) 0.0242(19) 0.0071(14) 0.0079(16) 0.0104(14)
C21 0.0235(17) 0.0228(16) 0.0171(17) 0.0048(13) 0.0076(14) -0.0012(13)
C22 0.064(3) 0.027(2) 0.055(3) 0.0170(18) 0.035(2) 0.0010(18)
C23 0.057(3) 0.071(3) 0.017(2) 0.0101(19) 0.0107(19) -0.017(2)
C24 0.030(2) 0.054(2) 0.042(2) 0.0165(19) 0.0210(19) 0.0040(17)
C31 0.0186(16) 0.0202(16) 0.0189(17) -0.0025(13) -0.0003(13) -0.0027(12)
C32 0.030(2) 0.0251(18) 0.040(2) -0.0091(16) -0.0018(17) -0.0064(14)
C33 0.0279(19) 0.042(2) 0.0218(19) 0.0021(15) -0.0055(15) -0.0040(15)
C34 0.0170(18) 0.043(2) 0.036(2) -0.0046(16) 0.0044(16) -0.0058(15)
C41 0.0205(17) 0.0159(15) 0.0169(17) 0.0031(12) 0.0020(13) -0.0052(12)
C42 0.033(2) 0.0221(17) 0.0251(19) -0.0037(14) 0.0010(16) -0.0107(14)
C43 0.0211(18) 0.035(2) 0.038(2) 0.0042(16) 0.0106(16) -0.0070(14)
C44 0.034(2) 0.0203(17) 0.026(2) 0.0067(14) 0.0023(16) -0.0076(14)
C51 0.0159(16) 0.0200(16) 0.0212(18) 0.0007(13) -0.0031(13) 0.0021(12)
C52 0.030(2) 0.0184(17) 0.044(2) 0.0047(15) -0.0039(17) 0.0086(14)
C53 0.0164(17) 0.036(2) 0.037(2) -0.0012(16) 0.0033(16) 0.0032(14)
C54 0.0234(19) 0.040(2) 0.0211(19) 0.0041(15) -0.0046(15) 0.0021(15)
C61 0.0210(17) 0.0256(17) 0.0184(17) -0.0047(13) 0.0054(14) 0.0015(13)
C62 0.051(3) 0.033(2) 0.035(2) -0.0198(17) 0.0160(19) -0.0022(17)
C63 0.037(2) 0.045(2) 0.0142(18) -0.0003(15) 0.0075(16) 0.0037(16)
C64 0.0254(19) 0.047(2) 0.030(2) -0.0054(16) 0.0158(16) 0.0017(16)

loop_
_atom_type_symbol
_atom_type_description
_atom_type_scat_dispersion_real
_atom_type_scat_dispersion_imag
_atom_type_scat_source
C C 0.0033 0.0016 'International Tables Vol C Tables 4.2.6.8 and 6.1.1.4'
H H 0.0000 0.0000 'International Tables Vol C Tables 4.2.6.8 and 6.1.1.4'
O O 0.0106 0.0060 'International Tables Vol C Tables 4.2.6.8 and 6.1.1.4'
Si Si 0.0817 0.0704 'International Tables Vol C Tables 4.2.6.8 and 6.1.1.4'

loop_
_geom_angle_atom_site_label_1
_geom_angle_atom_site_label_2
_geom_angle_atom_site_label_3
_geom_angle
_geom_angle_site_symmetry_1
_geom_angle_site_symmetry_3
_geom_angle_publ_flag
O7 Si1 O3 109.56(11) . . ?
O7 Si1 O1 108.70(11) . . ?
O3 Si1 O1 106.40(10) . . ?
O7 Si1 C11 109.33(12) . . ?
O3 Si1 C11 110.67(12) . . ?
O1 Si1 C11 112.10(12) . . ?
O8 Si2 O2 108.80(11) . . ?
O8 Si2 O1 109.13(10) . . ?
O2 Si2 O1 106.20(10) . . ?
O8 Si2 C21 109.59(13) . . ?
O2 Si2 C21 111.09(13) . . ?
O1 Si2 C21 111.94(13) . . ?
O9 Si3 O2 108.83(11) . . ?
O9 Si3 O3 108.54(10) . . ?
O2 Si3 O3 106.42(11) . . ?
O9 Si3 C31 109.76(13) . . ?
O2 Si3 C31 112.34(13) . . ?
O3 Si3 C31 110.83(12) . . ?
O7 Si4 O6 108.53(11) . . ?
O7 Si4 O4 108.99(11) . . ?
O6 Si4 O4 106.85(10) . . ?
O7 Si4 C41 109.87(12) . . ?
O6 Si4 C41 110.60(12) . . ?
O4 Si4 C41 111.90(12) . . ?
O8 Si5 O5 108.94(11) . . ?
O8 Si5 O4 108.38(10) . . ?
O5 Si5 O4 106.30(10) . . ?
O8 Si5 C51 110.51(13) . . ?
O5 Si5 C51 110.68(13) . . ?
O4 Si5 C51 111.89(12) . . ?
O9 Si6 O5 109.34(11) . . ?
O9 Si6 O6 109.09(10) . . ?
O5 Si6 O6 106.17(10) . . ?
O9 Si6 C61 109.59(13) . . ?
O5 Si6 C61 113.15(13) . . ?
O6 Si6 C61 109.38(13) . . ?
Si1 O1 Si2 129.73(13) . . ?
Si3 O2 Si2 130.18(12) . . ?
Si3 O3 Si1 131.12(13) . . ?
Si4 O4 Si5 129.69(13) . . ?
Si6 O5 Si5 130.04(12) . . ?
Si4 O6 Si6 131.18(13) . . ?
Si4 O7 Si1 137.10(12) . . ?
Si5 O8 Si2 141.08(13) . . ?
Si6 O9 Si3 137.58(13) . . ?
C12 C11 C14 109.3(3) . . ?
C12 C11 C13 109.7(3) . . ?
C14 C11 C13 109.2(3) . . ?
C12 C11 Si1 109.5(2) . . ?
C14 C11 Si1 109.2(2) . . ?
C13 C11 Si1 109.9(2) . . ?
C11 C12 H12A 109.5 . . ?
C11 C12 H12B 109.5 . . ?
H12A C12 H12B 109.5 . . ?
C11 C12 H12C 109.5 . . ?
H12A C12 H12C 109.5 . . ?
H12B C12 H12C 109.5 . . ?
C11 C13 H13A 109.5 . . ?
C11 C13 H13B 109.5 . . ?
H13A C13 H13B 109.5 . . ?
C11 C13 H13C 109.5 . . ?
H13A C13 H13C 109.5 . . ?
H13B C13 H13C 109.5 . . ?
C11 C14 H14A 109.5 . . ?
C11 C14 H14B 109.5 . . ?
H14A C14 H14B 109.5 . . ?
C11 C14 H14C 109.5 . . ?
H14A C14 H14C 109.5 . . ?
H14B C14 H14C 109.5 . . ?
C24 C21 C23 109.3(3) . . ?
C24 C21 C22 109.0(3) . . ?
C23 C21 C22 109.4(3) . . ?
C24 C21 Si2 110.1(2) . . ?
C23 C21 Si2 109.7(2) . . ?
C22 C21 Si2 109.3(2) . . ?
C21 C22 H22A 109.5 . . ?
C21 C22 H22B 109.5 . . ?
H22A C22 H22B 109.5 . . ?
C21 C22 H22C 109.5 . . ?
H22A C22 H22C 109.5 . . ?
H22B C22 H22C 109.5 . . ?
C21 C23 H23A 109.5 . . ?
C21 C23 H23B 109.5 . . ?
H23A C23 H23B 109.5 . . ?
C21 C23 H23C 109.5 . . ?
H23A C23 H23C 109.5 . . ?
H23B C23 H23C 109.5 . . ?
C21 C24 H24A 109.5 . . ?
C21 C24 H24B 109.5 . . ?
H24A C24 H24B 109.5 . . ?
C21 C24 H24C 109.5 . . ?
H24A C24 H24C 109.5 . . ?
H24B C24 H24C 109.5 . . ?
C34 C31 C33 109.6(3) . . ?
C34 C31 C32 109.5(3) . . ?
C33 C31 C32 109.6(3) . . ?
C34 C31 Si3 110.1(2) . . ?
C33 C31 Si3 108.6(2) . . ?
C32 C31 Si3 109.5(2) . . ?
C31 C32 H32A 109.5 . . ?
C31 C32 H32B 109.5 . . ?
H32A C32 H32B 109.5 . . ?
C31 C32 H32C 109.5 . . ?
H32A C32 H32C 109.5 . . ?
H32B C32 H32C 109.5 . . ?
C31 C33 H33A 109.5 . . ?
C31 C33 H33B 109.5 . . ?
H33A C33 H33B 109.5 . . ?
C31 C33 H33C 109.5 . . ?
H33A C33 H33C 109.5 . . ?
H33B C33 H33C 109.5 . . ?
C31 C34 H34A 109.5 . . ?
C31 C34 H34B 109.5 . . ?
H34A C34 H34B 109.5 . . ?
C31 C34 H34C 109.5 . . ?
H34A C34 H34C 109.5 . . ?
H34B C34 H34C 109.5 . . ?
C43 C41 C44 109.5(3) . . ?
C43 C41 C42 109.9(3) . . ?
C44 C41 C42 109.6(3) . . ?
C43 C41 Si4 110.2(2) . . ?
C44 C41 Si4 108.5(2) . . ?
C42 C41 Si4 109.2(2) . . ?
C41 C42 H42A 109.5 . . ?
C41 C42 H42B 109.5 . . ?
H42A C42 H42B 109.5 . . ?
C41 C42 H42C 109.5 . . ?
H42A C42 H42C 109.5 . . ?
H42B C42 H42C 109.5 . . ?
C41 C43 H43A 109.5 . . ?
C41 C43 H43B 109.5 . . ?
H43A C43 H43B 109.5 . . ?
C41 C43 H43C 109.5 . . ?
H43A C43 H43C 109.5 . . ?
H43B C43 H43C 109.5 . . ?
C41 C44 H44A 109.5 . . ?
C41 C44 H44B 109.5 . . ?
H44A C44 H44B 109.5 . . ?
C41 C44 H44C 109.5 . . ?
H44A C44 H44C 109.5 . . ?
H44B C44 H44C 109.5 . . ?
C53 C51 C54 110.1(3) . . ?
C53 C51 C52 109.4(3) . . ?
C54 C51 C52 109.4(3) . . ?
C53 C51 Si5 109.7(2) . . ?
C54 C51 Si5 109.7(2) . . ?
C52 C51 Si5 108.5(2) . . ?
C51 C52 H52A 109.5 . . ?
C51 C52 H52B 109.5 . . ?
H52A C52 H52B 109.5 . . ?
C51 C52 H52C 109.5 . . ?
H52A C52 H52C 109.5 . . ?
H52B C52 H52C 109.5 . . ?
C51 C53 H53A 109.5 . . ?
C51 C53 H53B 109.5 . . ?
H53A C53 H53B 109.5 . . ?
C51 C53 H53C 109.5 . . ?
H53A C53 H53C 109.5 . . ?
H53B C53 H53C 109.5 . . ?
C51 C54 H54A 109.5 . . ?
C51 C54 H54B 109.5 . . ?
H54A C54 H54B 109.5 . . ?
C51 C54 H54C 109.5 . . ?
H54A C54 H54C 109.5 . . ?
H54B C54 H54C 109.5 . . ?
C64 C61 C62 109.5(3) . . ?
C64 C61 C63 109.7(3) . . ?
C62 C61 C63 109.3(3) . . ?
C64 C61 Si6 110.1(2) . . ?
C62 C61 Si6 111.0(2) . . ?
C63 C61 Si6 107.1(2) . . ?
C61 C62 H62A 109.5 . . ?
C61 C62 H62B 109.5 . . ?
H62A C62 H62B 109.5 . . ?
C61 C62 H62C 109.5 . . ?
H62A C62 H62C 109.5 . . ?
H62B C62 H62C 109.5 . . ?
C61 C63 H63A 109.5 . . ?
C61 C63 H63B 109.5 . . ?
H63A C63 H63B 109.5 . . ?
C61 C63 H63C 109.5 . . ?
H63A C63 H63C 109.5 . . ?
H63B C63 H63C 109.5 . . ?
C61 C64 H64A 109.5 . . ?
C61 C64 H64B 109.5 . . ?
H64A C64 H64B 109.5 . . ?
C61 C64 H64C 109.5 . . ?
H64A C64 H64C 109.5 . . ?
H64B C64 H64C 109.5 . . ?

loop_
_geom_bond_atom_site_label_1
_geom_bond_atom_site_label_2
_geom_bond_distance
_geom_bond_site_symmetry_2
_geom_bond_publ_flag
Si1 O7 1.626(2) . ?
Si1 O3 1.637(2) . ?
Si1 O1 1.638(2) . ?
Si1 C11 1.855(3) . ?
Si2 O8 1.628(2) . ?
Si2 O2 1.635(2) . ?
Si2 O1 1.642(2) . ?
Si2 C21 1.853(3) . ?
Si3 O9 1.628(2) . ?
Si3 O2 1.635(2) . ?
Si3 O3 1.635(2) . ?
Si3 C31 1.853(3) . ?
Si4 O7 1.626(2) . ?
Si4 O6 1.632(2) . ?
Si4 O4 1.637(2) . ?
Si4 C41 1.855(3) . ?
Si5 O8 1.627(2) . ?
Si5 O5 1.639(2) . ?
Si5 O4 1.6389(19) . ?
Si5 C51 1.856(3) . ?
Si6 O9 1.623(2) . ?
Si6 O5 1.636(2) . ?
Si6 O6 1.636(2) . ?
Si6 C61 1.849(3) . ?
C11 C12 1.532(4) . ?
C11 C14 1.535(4) . ?
C11 C13 1.541(4) . ?
C12 H12A 0.9800 . ?
C12 H12B 0.9800 . ?
C12 H12C 0.9800 . ?
C13 H13A 0.9800 . ?
C13 H13B 0.9800 . ?
C13 H13C 0.9800 . ?
C14 H14A 0.9800 . ?
C14 H14B 0.9800 . ?
C14 H14C 0.9800 . ?
C21 C24 1.525(5) . ?
C21 C23 1.530(5) . ?
C21 C22 1.530(5) . ?
C22 H22A 0.9800 . ?
C22 H22B 0.9800 . ?
C22 H22C 0.9800 . ?
C23 H23A 0.9800 . ?
C23 H23B 0.9800 . ?
C23 H23C 0.9800 . ?
C24 H24A 0.9800 . ?
C24 H24B 0.9800 . ?
C24 H24C 0.9800 . ?
C31 C34 1.529(5) . ?
C31 C33 1.531(4) . ?
C31 C32 1.546(4) . ?
C32 H32A 0.9800 . ?
C32 H32B 0.9800 . ?
C32 H32C 0.9800 . ?
C33 H33A 0.9800 . ?
C33 H33B 0.9800 . ?
C33 H33C 0.9800 . ?
C34 H34A 0.9800 . ?
C34 H34B 0.9800 . ?
C34 H34C 0.9800 . ?
C41 C43 1.528(4) . ?
C41 C44 1.538(4) . ?
C41 C42 1.539(4) . ?
C42 H42A 0.9800 . ?
C42 H42B 0.9800 . ?
C42 H42C 0.9800 . ?
C43 H43A 0.9800 . ?
C43 H43B 0.9800 . ?
C43 H43C 0.9800 . ?
C44 H44A 0.9800 . ?
C44 H44B 0.9800 . ?
C44 H44C 0.9800 . ?
C51 C53 1.532(5) . ?
C51 C54 1.534(4) . ?
C51 C52 1.541(4) . ?
C52 H52A 0.9800 . ?
C52 H52B 0.9800 . ?
C52 H52C 0.9800 . ?
C53 H53A 0.9800 . ?
C53 H53B 0.9800 . ?
C53 H53C 0.9800 . ?
C54 H54A 0.9800 . ?
C54 H54B 0.9800 . ?
C54 H54C 0.9800 . ?
C61 C64 1.531(4) . ?
C61 C62 1.535(4) . ?
C61 C63 1.542(4) . ?
C62 H62A 0.9800 . ?
C62 H62B 0.9800 . ?
C62 H62C 0.9800 . ?
C63 H63A 0.9800 . ?
C63 H63B 0.9800 . ?
C63 H63C 0.9800 . ?
C64 H64A 0.9800 . ?
C64 H64B 0.9800 . ?
C64 H64C 0.9800 . ?

loop_
_geom_torsion_atom_site_label_1
_geom_torsion_atom_site_label_2
_geom_torsion_atom_site_label_3
_geom_torsion_atom_site_label_4
_geom_torsion
_geom_torsion_site_symmetry_1
_geom_torsion_site_symmetry_2
_geom_torsion_site_symmetry_3
_geom_torsion_site_symmetry_4
_geom_torsion_publ_flag
O7 Si1 O1 Si2 91.71(17) . . . . ?
O3 Si1 O1 Si2 -26.20(19) . . . . ?
C11 Si1 O1 Si2 -147.31(17) . . . . ?
O8 Si2 O1 Si1 -88.43(18) . . . . ?
O2 Si2 O1 Si1 28.69(19) . . . . ?
C21 Si2 O1 Si1 150.09(17) . . . . ?
O9 Si3 O2 Si2 -91.03(17) . . . . ?
O3 Si3 O2 Si2 25.75(19) . . . . ?
C31 Si3 O2 Si2 147.21(17) . . . . ?
O8 Si2 O2 Si3 88.86(17) . . . . ?
O1 Si2 O2 Si3 -28.49(19) . . . . ?
C21 Si2 O2 Si3 -150.42(17) . . . . ?
O9 Si3 O3 Si1 94.59(18) . . . . ?
O2 Si3 O3 Si1 -22.4(2) . . . . ?
C31 Si3 O3 Si1 -144.81(17) . . . . ?
O7 Si1 O3 Si3 -94.68(17) . . . . ?
O1 Si1 O3 Si3 22.7(2) . . . . ?
C11 Si1 O3 Si3 144.68(17) . . . . ?
O7 Si4 O4 Si5 -92.37(17) . . . . ?
O6 Si4 O4 Si5 24.72(19) . . . . ?
C41 Si4 O4 Si5 145.91(17) . . . . ?
O8 Si5 O4 Si4 89.24(18) . . . . ?
O5 Si5 O4 Si4 -27.72(19) . . . . ?
C51 Si5 O4 Si4 -148.66(17) . . . . ?
O9 Si6 O5 Si5 90.87(17) . . . . ?
O6 Si6 O5 Si5 -26.70(19) . . . . ?
C61 Si6 O5 Si5 -146.68(17) . . . . ?
O8 Si5 O5 Si6 -87.54(17) . . . . ?
O4 Si5 O5 Si6 29.05(19) . . . . ?
C51 Si5 O5 Si6 150.76(17) . . . . ?
O7 Si4 O6 Si6 95.53(17) . . . . ?
O4 Si4 O6 Si6 -21.86(19) . . . . ?
C41 Si4 O6 Si6 -143.88(17) . . . . ?
O9 Si6 O6 Si4 -95.16(18) . . . . ?
O5 Si6 O6 Si4 22.6(2) . . . . ?
C61 Si6 O6 Si4 144.97(17) . . . . ?
O6 Si4 O7 Si1 -52.7(2) . . . . ?
O4 Si4 O7 Si1 63.4(2) . . . . ?
C41 Si4 O7 Si1 -173.70(18) . . . . ?
O3 Si1 O7 Si4 52.5(2) . . . . ?
O1 Si1 O7 Si4 -63.4(2) . . . . ?
C11 Si1 O7 Si4 173.90(19) . . . . ?
O5 Si5 O8 Si2 57.8(2) . . . . ?
O4 Si5 O8 Si2 -57.4(2) . . . . ?
C51 Si5 O8 Si2 179.7(2) . . . . ?
O2 Si2 O8 Si5 -58.3(2) . . . . ?
O1 Si2 O8 Si5 57.2(2) . . . . ?
C21 Si2 O8 Si5 -179.9(2) . . . . ?
O5 Si6 O9 Si3 -63.3(2) . . . . ?
O6 Si6 O9 Si3 52.4(2) . . . . ?
C61 Si6 O9 Si3 172.12(18) . . . . ?
O2 Si3 O9 Si6 62.8(2) . . . . ?
O3 Si3 O9 Si6 -52.7(2) . . . . ?
C31 Si3 O9 Si6 -173.92(18) . . . . ?
O7 Si1 C11 C12 179.0(2) . . . . ?
O3 Si1 C11 C12 -60.2(2) . . . . ?
O1 Si1 C11 C12 58.4(2) . . . . ?
O7 Si1 C11 C14 -61.3(2) . . . . ?
O3 Si1 C11 C14 59.5(2) . . . . ?
O1 Si1 C11 C14 178.1(2) . . . . ?
O7 Si1 C11 C13 58.5(2) . . . . ?
O3 Si1 C11 C13 179.3(2) . . . . ?
O1 Si1 C11 C13 -62.1(2) . . . . ?
O8 Si2 C21 C24 -177.7(2) . . . . ?
O2 Si2 C21 C24 62.1(3) . . . . ?
O1 Si2 C21 C24 -56.4(3) . . . . ?
O8 Si2 C21 C23 -57.3(3) . . . . ?
O2 Si2 C21 C23 -177.5(2) . . . . ?
O1 Si2 C21 C23 63.9(3) . . . . ?
O8 Si2 C21 C22 62.6(3) . . . . ?
O2 Si2 C21 C22 -57.6(3) . . . . ?
O1 Si2 C21 C22 -176.1(2) . . . . ?
O9 Si3 C31 C34 179.3(2) . . . . ?
O2 Si3 C31 C34 -59.5(2) . . . . ?
O3 Si3 C31 C34 59.4(2) . . . . ?
O9 Si3 C31 C33 59.3(2) . . . . ?
O2 Si3 C31 C33 -179.5(2) . . . . ?
O3 Si3 C31 C33 -60.6(2) . . . . ?
O9 Si3 C31 C32 -60.3(3) . . . . ?
O2 Si3 C31 C32 60.9(3) . . . . ?
O3 Si3 C31 C32 179.8(2) . . . . ?
O7 Si4 C41 C43 -176.0(2) . . . . ?
O6 Si4 C41 C43 64.2(2) . . . . ?
O4 Si4 C41 C43 -54.8(2) . . . . ?
O7 Si4 C41 C44 64.2(2) . . . . ?
O6 Si4 C41 C44 -55.6(2) . . . . ?
O4 Si4 C41 C44 -174.6(2) . . . . ?
O7 Si4 C41 C42 -55.2(2) . . . . ?
O6 Si4 C41 C42 -175.0(2) . . . . ?
O4 Si4 C41 C42 66.0(2) . . . . ?
O8 Si5 C51 C53 174.9(2) . . . . ?
O5 Si5 C51 C53 -64.3(2) . . . . ?
O4 Si5 C51 C53 54.0(2) . . . . ?
O8 Si5 C51 C54 53.8(2) . . . . ?
O5 Si5 C51 C54 174.6(2) . . . . ?
O4 Si5 C51 C54 -67.0(2) . . . . ?
O8 Si5 C51 C52 -65.7(3) . . . . ?
O5 Si5 C51 C52 55.1(3) . . . . ?
O4 Si5 C51 C52 173.5(2) . . . . ?
O9 Si6 C61 C64 176.9(2) . . . . ?
O5 Si6 C61 C64 54.6(3) . . . . ?
O6 Si6 C61 C64 -63.6(2) . . . . ?
O9 Si6 C61 C62 55.4(3) . . . . ?
O5 Si6 C61 C62 -66.9(3) . . . . ?
O6 Si6 C61 C62 175.0(2) . . . . ?
O9 Si6 C61 C63 -63.8(2) . . . . ?
O5 Si6 C61 C63 173.9(2) . . . . ?
O6 Si6 C61 C63 55.7(2) . . . . ?

loop_
_cod_related_entry_id
_cod_related_entry_database
_cod_related_entry_code
1 ChemSpider 30652567
